data_7052434
loop_
_publ_author_name
'Parr, Maria L.'
'Perez-Acosta, Carmen'
'Faller, J. W.'

_publ_section_title
;
 Synthesis, characterization and structural investigation of new
 rhenium-oxo complexes containing bidentate phosphine ligands: an
 exploration of chirality and conformation in chelate rings of small
 and large bite angle ligands
;
_journal_issue 4
_journal_name_full 'New Journal of Chemistry'
_journal_page_first 613
_journal_paper_doi 10.1039/b412818d
_journal_volume 29
_journal_year 2005
_chemical_formula_moiety 'C36 H28 Cl3 O P2 Re, C4 H10 O'
_chemical_formula_sum 'C40 H38 Cl3 O2 P2 Re'
_chemical_formula_weight 905.25
_space_group_IT_number 2
_symmetry_cell_setting triclinic
_symmetry_Int_Tables_number 2
_symmetry_space_group_name_Hall '-P 1'
_symmetry_space_group_name_H-M 'P -1'
_cell_angle_alpha 69.9318(13)
_cell_angle_beta 85.4535(13)
_cell_angle_gamma 69.6000(13)
_cell_formula_units_Z 2
_cell_length_a 10.6209(3)
_cell_length_b 11.6561(3)
_cell_length_c 16.7301(5)
_cell_measurement_reflns_used 6174
_cell_measurement_temperature 173.2
_cell_measurement_theta_max 27.5
_cell_measurement_theta_min 1.0
_cell_volume 1821.48(9)
_computing_cell_refinement Denzo-SMN
_computing_data_collection 'Nonius Collect'
_computing_data_reduction Denzo-SMN
_computing_publication_material 'teXsan for Windows v. 1.06 (MSC 1999)'
_computing_structure_refinement 'teXsan for Windows v. 1.06 (MSC 1999)'
_computing_structure_solution
;
DIRDIF92 PATTY (Beurskens, 1992)
;
_diffrn_ambient_temperature 173.2
_diffrn_measurement_device 'Nonius Kappa CCD'
_diffrn_measurement_method \w
_diffrn_orient_matrix_UB_11 0.00000
_diffrn_orient_matrix_UB_12 0.00000
_diffrn_orient_matrix_UB_13 0.00000
_diffrn_orient_matrix_UB_21 0.00000
_diffrn_orient_matrix_UB_22 0.00000
_diffrn_orient_matrix_UB_23 0.00000
_diffrn_orient_matrix_UB_31 0.00000
_diffrn_orient_matrix_UB_32 0.00000
_diffrn_orient_matrix_UB_33 0.00000
_diffrn_radiation_detector CCD
_diffrn_radiation_monochromator graphite
_diffrn_radiation_source 'X-ray tube'
_diffrn_radiation_type 'Mo K\a'
_diffrn_radiation_wavelength 0.7107
_diffrn_reflns_av_R_equivalents 0.04856
_diffrn_reflns_av_sigmaI/netI 0.107
_diffrn_reflns_limit_h_max 13
_diffrn_reflns_limit_h_min -13
_diffrn_reflns_limit_k_max 15
_diffrn_reflns_limit_k_min -15
_diffrn_reflns_limit_l_max 21
_diffrn_reflns_limit_l_min -21
_diffrn_reflns_number 13931
_diffrn_reflns_reduction_process 'Lp corrections applied'
_diffrn_reflns_theta_max 27.58
_diffrn_reflns_theta_min 1.29
_diffrn_standards_decay_% 0.00
_diffrn_standards_interval_count 0
_diffrn_standards_number 0
_exptl_absorpt_coefficient_mu 3.680
_exptl_absorpt_correction_type none
_exptl_crystal_colour blue
_exptl_crystal_density_diffrn 1.650
_exptl_crystal_density_meas ?
_exptl_crystal_description prism
_exptl_crystal_F_000 900.00
_exptl_crystal_size_max 0.12
_exptl_crystal_size_mid 0.12
_exptl_crystal_size_min 0.10
_refine_diff_density_max 2.84
_refine_diff_density_min -1.52
_refine_ls_extinction_method none
_refine_ls_goodness_of_fit_all 1.292
_refine_ls_goodness_of_fit_ref 1.450
_refine_ls_hydrogen_treatment noref
_refine_ls_matrix_type full
_refine_ls_number_constraints 0
_refine_ls_number_parameters 388
_refine_ls_number_reflns 5172
_refine_ls_number_restraints 0
_refine_ls_R_factor_all 0.0857
_refine_ls_R_factor_gt 0.0450
_refine_ls_shift/su_max 0.0000
_refine_ls_shift/su_mean 0.0000
_refine_ls_structure_factor_coef F
_refine_ls_weighting_details 'w = 1/[\s^2^(Fo) + 0.00002|Fo|^2^]'
_refine_ls_weighting_scheme sigma
_refine_ls_wR_factor_all 0.0530
_refine_ls_wR_factor_ref 0.0460
_reflns_number_gt 5172
_reflns_number_total 8302
_reflns_threshold_expression I>3.00\s(I)
_cod_data_source_file b412818d.txt
_cod_data_source_block 2337Re(O)Cl3Biphep-100sqz
_cod_original_sg_symbol_H-M 'P -1       '
_cod_original_formula_sum 'C40 H38 Cl3 O2 P2 Re '
_cod_database_code 7052434

loop_
_symmetry_equiv_pos_as_xyz
'   +x,   +y,   +z'
'   -x,   -y,   -z'

loop_
_atom_site_label
_atom_site_fract_x
_atom_site_fract_y
_atom_site_fract_z
_atom_site_U_iso_or_equiv
_atom_site_occupancy
_atom_site_refinement_flags
_atom_site_adp_type
_atom_site_calc_flag
_atom_site_calc_attached_atom
Re(1) 0.24059(3) 0.19756(2) 0.19142(2) 0.03341(8) 1.000 . Uani d ?
Cl(1) 0.2460(2) 0.0908(1) 0.33899(9) 0.0435(5) 1.000 . Uani d ?
Cl(2) 0.0069(2) 0.2982(2) 0.19821(10) 0.0462(5) 1.000 . Uani d ?
Cl(3) 0.1830(2) 0.0373(2) 0.16105(10) 0.0480(5) 1.000 . Uani d ?
P(1) 0.2706(2) 0.37898(13) 0.22359(8) 0.0262(4) 1.000 . Uani d ?
P(2) 0.4812(2) 0.06011(13) 0.21703(9) 0.0270(4) 1.000 . Uani d ?
O(1) 0.2760(3) 0.2831(3) 0.0841(2) 0.0236(10) 1.000 . Uani d ?
C(1) 0.4293(6) 0.3996(5) 0.1881(3) 0.025(2) 1.000 . Uani d ?
C(2) 0.5564(6) 0.3101(5) 0.2253(3) 0.024(2) 1.000 . Uani d ?
C(3) 0.6736(6) 0.3361(5) 0.1933(4) 0.031(2) 1.000 . Uani d ?
C(4) 0.6685(6) 0.4442(6) 0.1247(4) 0.037(2) 1.000 . Uani d ?
C(5) 0.5446(7) 0.5312(6) 0.0863(4) 0.038(2) 1.000 . Uani d ?
C(6) 0.4270(6) 0.5086(5) 0.1187(3) 0.031(2) 1.000 . Uani d ?
C(7) 0.5583(5) 0.0743(5) 0.3060(3) 0.026(2) 1.000 . Uani d ?
C(8) 0.5785(5) 0.1896(5) 0.3020(3) 0.025(2) 1.000 . Uani d ?
C(9) 0.6382(6) 0.1884(5) 0.3737(4) 0.034(2) 1.000 . Uani d ?
C(10) 0.6678(6) 0.0811(6) 0.4491(4) 0.038(2) 1.000 . Uani d ?
C(11) 0.6449(6) -0.0286(6) 0.4526(4) 0.038(2) 1.000 . Uani d ?
C(12) 0.5914(6) -0.0327(5) 0.3810(3) 0.035(2) 1.000 . Uani d ?
C(13) 0.1423(6) 0.5346(5) 0.1647(4) 0.033(2) 1.000 . Uani d ?
C(14) 0.0959(6) 0.6333(6) 0.1984(4) 0.042(2) 1.000 . Uani d ?
C(15) -0.0012(8) 0.7541(6) 0.1504(5) 0.056(2) 1.000 . Uani d ?
C(16) -0.0483(7) 0.7719(6) 0.0732(5) 0.048(2) 1.000 . Uani d ?
C(17) 0.0012(8) 0.6761(7) 0.0388(4) 0.055(2) 1.000 . Uani d ?
C(18) 0.0955(7) 0.5556(6) 0.0824(4) 0.046(2) 1.000 . Uani d ?
C(19) 0.2531(6) 0.3790(5) 0.3335(3) 0.029(2) 1.000 . Uani d ?
C(20) 0.3436(7) 0.4042(5) 0.3726(3) 0.034(2) 1.000 . Uani d ?
C(21) 0.3244(7) 0.4102(6) 0.4536(4) 0.042(2) 1.000 . Uani d ?
C(22) 0.2109(8) 0.3926(6) 0.4961(4) 0.050(2) 1.000 . Uani d ?
C(23) 0.1174(7) 0.3699(6) 0.4550(4) 0.045(2) 1.000 . Uani d ?
C(24) 0.1387(7) 0.3608(5) 0.3742(4) 0.037(2) 1.000 . Uani d ?
C(25) 0.5860(6) 0.0965(5) 0.1258(3) 0.029(2) 1.000 . Uani d ?
C(26) 0.7114(6) 0.0977(5) 0.1350(4) 0.033(2) 1.000 . Uani d ?
C(27) 0.7933(6) 0.1170(5) 0.0655(4) 0.040(2) 1.000 . Uani d ?
C(28) 0.7442(7) 0.1341(5) -0.0136(4) 0.044(2) 1.000 . Uani d ?
C(29) 0.6182(7) 0.1291(6) -0.0228(4) 0.043(2) 1.000 . Uani d ?
C(30) 0.5368(6) 0.1110(5) 0.0456(4) 0.035(2) 1.000 . Uani d ?
C(31) 0.5213(7) -0.1142(5) 0.2436(3) 0.033(2) 1.000 . Uani d ?
C(32) 0.6389(7) -0.1863(6) 0.2167(4) 0.046(2) 1.000 . Uani d ?
C(33) 0.6752(8) -0.3211(6) 0.2354(5) 0.062(3) 1.000 . Uani d ?
C(34) 0.5896(9) -0.3841(6) 0.2836(5) 0.060(3) 1.000 . Uani d ?
C(35) 0.4707(9) -0.3112(7) 0.3091(5) 0.063(3) 1.000 . Uani d ?
C(36) 0.4374(7) -0.1786(6) 0.2899(4) 0.043(2) 1.000 . Uani d ?
H(1) 0.7585 0.2772 0.2199 0.037 1.000 . Uiso c ?
H(2) 0.7490 0.4597 0.1039 0.044 1.000 . Uiso c ?
H(3) 0.5399 0.6055 0.0378 0.046 1.000 . Uiso c ?
H(4) 0.3425 0.5699 0.0927 0.037 1.000 . Uiso c ?
H(5) 0.6592 0.2623 0.3713 0.040 1.000 . Uiso c ?
H(6) 0.7040 0.0848 0.4980 0.045 1.000 . Uiso c ?
H(7) 0.6658 -0.1016 0.5036 0.046 1.000 . Uiso c ?
H(8) 0.5767 -0.1096 0.3832 0.041 1.000 . Uiso c ?
H(9) 0.1279 0.6211 0.2532 0.051 1.000 . Uiso c ?
H(10) -0.0330 0.8230 0.1732 0.067 1.000 . Uiso c ?
H(11) -0.1163 0.8511 0.0429 0.058 1.000 . Uiso c ?
H(12) -0.0298 0.6912 -0.0169 0.066 1.000 . Uiso c ?
H(13) 0.1278 0.4895 0.0574 0.054 1.000 . Uiso c ?
H(14) 0.4202 0.4178 0.3435 0.041 1.000 . Uiso c ?
H(15) 0.3892 0.4260 0.4806 0.050 1.000 . Uiso c ?
H(16) 0.1971 0.3964 0.5521 0.060 1.000 . Uiso c ?
H(17) 0.0389 0.3593 0.4831 0.053 1.000 . Uiso c ?
H(18) 0.0759 0.3429 0.3471 0.045 1.000 . Uiso c ?
H(19) 0.7442 0.0855 0.1897 0.039 1.000 . Uiso c ?
H(20) 0.8810 0.1182 0.0725 0.048 1.000 . Uiso c ?
H(21) 0.7974 0.1493 -0.0619 0.053 1.000 . Uiso c ?
H(22) 0.5871 0.1380 -0.0771 0.052 1.000 . Uiso c ?
H(23) 0.4499 0.1085 0.0389 0.043 1.000 . Uiso c ?
H(24) 0.6974 -0.1434 0.1847 0.055 1.000 . Uiso c ?
H(25) 0.7564 -0.3685 0.2157 0.074 1.000 . Uiso c ?
H(26) 0.6124 -0.4754 0.2984 0.072 1.000 . Uiso c ?
H(27) 0.4104 -0.3531 0.3405 0.076 1.000 . Uiso c ?
H(28) 0.3559 -0.1309 0.3091 0.051 1.000 . Uiso c ?

loop_
_atom_site_aniso_label
_atom_site_aniso_U_11
_atom_site_aniso_U_22
_atom_site_aniso_U_33
_atom_site_aniso_U_12
_atom_site_aniso_U_13
_atom_site_aniso_U_23
Re(1) 0.0265(2) 0.0364(2) 0.0396(2) -0.0126(1) -0.0002(1) -0.01341(11)
Cl(1) 0.0453(11) 0.0411(9) 0.0388(9) -0.0156(8) -0.0026(8) -0.0054(7)
Cl(2) 0.0246(9) 0.0603(10) 0.0474(10) -0.0144(8) -0.0011(7) -0.0101(8)
Cl(3) 0.0584(12) 0.0508(10) 0.0463(9) -0.0289(9) -0.0061(8) -0.0179(8)
P(1) 0.0226(9) 0.0239(8) 0.0235(8) -0.0045(7) -0.0016(7) -0.0008(6)
P(2) 0.0302(10) 0.0242(8) 0.0245(8) -0.0107(7) 0.0007(7) -0.0042(6)
O(1) 0.018(2) 0.022(2) 0.027(2) -0.004(2) -0.001(2) -0.006(2)
C(1) 0.023(3) 0.023(3) 0.025(3) -0.006(3) 0.001(3) -0.005(2)
C(2) 0.026(4) 0.020(3) 0.022(3) -0.007(3) -0.005(3) -0.002(2)
C(3) 0.026(4) 0.023(3) 0.042(4) -0.008(3) -0.005(3) -0.008(3)
C(4) 0.033(4) 0.040(4) 0.036(3) -0.019(3) 0.008(3) -0.005(3)
C(5) 0.043(4) 0.035(4) 0.032(3) -0.014(3) 0.009(3) -0.008(3)
C(6) 0.026(4) 0.028(3) 0.030(3) -0.007(3) 0.002(3) -0.002(2)
C(7) 0.021(3) 0.020(3) 0.029(3) -0.005(3) -0.001(3) -0.001(2)
C(8) 0.017(3) 0.027(3) 0.024(3) -0.001(3) -0.003(2) -0.006(2)
C(9) 0.029(4) 0.027(3) 0.041(4) -0.011(3) -0.003(3) -0.005(3)
C(10) 0.039(4) 0.036(4) 0.030(3) -0.005(3) -0.014(3) -0.005(3)
C(11) 0.040(4) 0.032(3) 0.029(3) -0.007(3) -0.010(3) 0.002(3)
C(12) 0.043(4) 0.024(3) 0.029(3) -0.009(3) -0.008(3) 0.000(3)
C(13) 0.020(4) 0.031(3) 0.038(4) -0.006(3) 0.008(3) -0.004(3)
C(14) 0.034(4) 0.043(4) 0.041(4) -0.003(3) 0.010(3) -0.014(3)
C(15) 0.054(5) 0.028(4) 0.062(5) 0.006(3) 0.016(4) -0.010(3)
C(16) 0.031(4) 0.040(4) 0.049(5) -0.001(3) -0.005(3) 0.006(3)
C(17) 0.050(5) 0.047(5) 0.048(4) -0.009(4) -0.023(4) 0.007(4)
C(18) 0.042(5) 0.036(4) 0.041(4) -0.005(3) -0.017(3) 0.004(3)
C(19) 0.029(4) 0.022(3) 0.024(3) -0.002(3) 0.005(3) -0.004(2)
C(20) 0.045(4) 0.027(3) 0.024(3) -0.013(3) 0.005(3) -0.002(2)
C(21) 0.062(5) 0.032(4) 0.033(4) -0.018(3) 0.007(4) -0.011(3)
C(22) 0.081(6) 0.036(4) 0.021(3) -0.010(4) 0.013(4) -0.007(3)
C(23) 0.047(5) 0.040(4) 0.045(4) -0.018(4) 0.013(4) -0.011(3)
C(24) 0.043(4) 0.038(4) 0.027(3) -0.011(3) 0.006(3) -0.010(3)
C(25) 0.038(4) 0.022(3) 0.025(3) -0.011(3) 0.008(3) -0.007(2)
C(26) 0.027(4) 0.028(3) 0.039(4) -0.007(3) 0.007(3) -0.011(3)
C(27) 0.039(4) 0.034(4) 0.049(4) -0.013(3) 0.005(3) -0.018(3)
C(28) 0.058(5) 0.028(3) 0.041(4) -0.014(3) 0.016(4) -0.010(3)
C(29) 0.057(5) 0.040(4) 0.029(4) -0.014(4) -0.007(3) -0.008(3)
C(30) 0.035(4) 0.041(4) 0.031(3) -0.014(3) 0.011(3) -0.014(3)
C(31) 0.043(4) 0.025(3) 0.030(3) -0.010(3) -0.007(3) -0.008(3)
C(32) 0.043(5) 0.029(4) 0.059(4) -0.009(3) 0.005(4) -0.009(3)
C(33) 0.072(6) 0.035(4) 0.078(5) -0.013(4) 0.017(4) -0.026(4)
C(34) 0.076(6) 0.029(4) 0.078(5) -0.022(4) 0.016(5) -0.020(4)
C(35) 0.093(7) 0.039(4) 0.060(5) -0.032(5) 0.010(5) -0.011(4)
C(36) 0.060(5) 0.030(4) 0.034(3) -0.019(3) 0.016(3) -0.006(3)

loop_
_atom_type_symbol
_atom_type_oxidation_number
_atom_type_number_in_cell
_atom_type_scat_dispersion_real
_atom_type_scat_dispersion_imag
_atom_type_scat_source
C 0 80 0.002 0.002
;International Tables for Crystallography
(1992, Vol. C, Table 6.1.1.2)
;
H 0 76 0.000 0.000
;International Tables for Crystallography
(1992, Vol. C, Table 6.1.1.2)
;
Cl 0 6 0.132 0.159
;International Tables for Crystallography
(1992, Vol. C, Tables 4.2.6.8 and 6.1.1.1)
;
O 0 4 0.008 0.006
;International Tables for Crystallography
(1992, Vol. C, Table 6.1.1.2)
;
P 0 4 0.090 0.095
;International Tables for Crystallography
(1992, Vol. C, Table 6.1.1.2)
;
Re 0 2 -1.598 7.232
;International Tables for Crystallography
(1992, Vol. C, Tables 4.2.6.8 and 6.1.1.1)
;

loop_
_geom_angle_atom_site_label_1
_geom_angle_atom_site_label_2
_geom_angle_atom_site_label_3
_geom_angle
_geom_angle_site_symmetry_1
_geom_angle_site_symmetry_2
_geom_angle_site_symmetry_3
_geom_angle_publ_flag
Cl(1) Re(1) Cl(2) 87.54(7) . . . ?
Cl(1) Re(1) Cl(3) 92.32(6) . . . ?
Cl(1) Re(1) P(1) 87.57(6) . . . ?
Cl(1) Re(1) P(2) 79.90(6) . . . ?
Cl(1) Re(1) O(1) 165.4(1) . . . ?
Cl(2) Re(1) Cl(3) 85.36(7) . . . ?
Cl(2) Re(1) P(1) 87.58(7) . . . ?
Cl(2) Re(1) P(2) 167.11(6) . . . ?
Cl(2) Re(1) O(1) 103.6(1) . . . ?
Cl(3) Re(1) P(1) 172.93(7) . . . ?
Cl(3) Re(1) P(2) 92.24(7) . . . ?
Cl(3) Re(1) O(1) 97.88(13) . . . ?
P(1) Re(1) P(2) 94.69(6) . . . ?
P(1) Re(1) O(1) 83.59(13) . . . ?
P(2) Re(1) O(1) 89.29(13) . . . ?
Re(1) P(1) C(1) 111.8(2) . . . ?
Re(1) P(1) C(13) 110.6(3) . . . ?
Re(1) P(1) C(19) 118.5(2) . . . ?
C(1) P(1) C(13) 104.7(3) . . . ?
C(1) P(1) C(19) 107.8(3) . . . ?
C(13) P(1) C(19) 102.2(3) . . . ?
Re(1) P(2) C(7) 111.8(2) . . . ?
Re(1) P(2) C(25) 114.7(2) . . . ?
Re(1) P(2) C(31) 117.0(3) . . . ?
C(7) P(2) C(25) 106.2(3) . . . ?
C(7) P(2) C(31) 104.1(3) . . . ?
C(25) P(2) C(31) 101.7(3) . . . ?
P(1) C(1) C(2) 124.1(4) . . . ?
P(1) C(1) C(6) 118.2(5) . . . ?
C(2) C(1) C(6) 117.7(6) . . . ?
C(1) C(2) C(3) 119.6(5) . . . ?
C(1) C(2) C(8) 125.2(6) . . . ?
C(3) C(2) C(8) 115.1(6) . . . ?
C(2) C(3) C(4) 121.6(6) . . . ?
C(2) C(3) H(1) 119.2 . . . no
C(4) C(3) H(1) 119.2 . . . no
C(3) C(4) C(5) 119.4(6) . . . ?
C(3) C(4) H(2) 120.3 . . . no
C(5) C(4) H(2) 120.4 . . . no
C(4) C(5) C(6) 119.8(6) . . . ?
C(4) C(5) H(3) 120.2 . . . no
C(6) C(5) H(3) 120.0 . . . no
C(1) C(6) C(5) 122.0(6) . . . ?
C(1) C(6) H(4) 118.9 . . . no
C(5) C(6) H(4) 119.1 . . . no
P(2) C(7) C(8) 122.7(4) . . . ?
P(2) C(7) C(12) 117.2(5) . . . ?
C(8) C(7) C(12) 120.1(6) . . . ?
C(2) C(8) C(7) 126.9(6) . . . ?
C(2) C(8) C(9) 115.4(6) . . . ?
C(7) C(8) C(9) 117.3(5) . . . ?
C(8) C(9) C(10) 121.6(6) . . . ?
C(8) C(9) H(5) 119.1 . . . no
C(10) C(9) H(5) 119.3 . . . no
C(9) C(10) C(11) 120.2(6) . . . ?
C(9) C(10) H(6) 119.8 . . . no
C(11) C(10) H(6) 120.0 . . . no
C(10) C(11) C(12) 119.5(6) . . . ?
C(10) C(11) H(7) 120.1 . . . no
C(12) C(11) H(7) 120.4 . . . no
C(7) C(12) C(11) 121.1(6) . . . ?
C(7) C(12) H(8) 119.4 . . . no
C(11) C(12) H(8) 119.5 . . . no
P(1) C(13) C(14) 120.6(6) . . . ?
P(1) C(13) C(18) 119.9(6) . . . ?
C(14) C(13) C(18) 119.5(7) . . . ?
C(13) C(14) C(15) 119.4(7) . . . ?
C(13) C(14) H(9) 120.3 . . . no
C(15) C(14) H(9) 120.3 . . . no
C(14) C(15) C(16) 120.7(8) . . . ?
C(14) C(15) H(10) 119.7 . . . no
C(16) C(15) H(10) 119.6 . . . no
C(15) C(16) C(17) 119.8(7) . . . ?
C(15) C(16) H(11) 120.2 . . . no
C(17) C(16) H(11) 120.0 . . . no
C(16) C(17) C(18) 122.3(8) . . . ?
C(16) C(17) H(12) 119.0 . . . no
C(18) C(17) H(12) 118.6 . . . no
C(13) C(18) C(17) 118.2(8) . . . ?
C(13) C(18) H(13) 120.9 . . . no
C(17) C(18) H(13) 120.9 . . . no
P(1) C(19) C(20) 121.8(5) . . . ?
P(1) C(19) C(24) 117.3(6) . . . ?
C(20) C(19) C(24) 120.7(6) . . . ?
C(19) C(20) C(21) 120.6(7) . . . ?
C(19) C(20) H(14) 119.6 . . . no
C(21) C(20) H(14) 119.8 . . . no
C(20) C(21) C(22) 120.1(8) . . . ?
C(20) C(21) H(15) 119.8 . . . no
C(22) C(21) H(15) 120.2 . . . no
C(21) C(22) C(23) 119.0(7) . . . ?
C(21) C(22) H(16) 120.5 . . . no
C(23) C(22) H(16) 120.5 . . . no
C(22) C(23) C(24) 120.8(7) . . . ?
C(22) C(23) H(17) 119.4 . . . no
C(24) C(23) H(17) 119.7 . . . no
C(19) C(24) C(23) 118.8(7) . . . ?
C(19) C(24) H(18) 120.7 . . . no
C(23) C(24) H(18) 120.5 . . . no
P(2) C(25) C(26) 122.1(5) . . . ?
P(2) C(25) C(30) 117.2(5) . . . ?
C(26) C(25) C(30) 120.3(6) . . . ?
C(25) C(26) C(27) 121.3(7) . . . ?
C(25) C(26) H(19) 119.4 . . . no
C(27) C(26) H(19) 119.3 . . . no
C(26) C(27) C(28) 118.5(7) . . . ?
C(26) C(27) H(20) 120.6 . . . no
C(28) C(27) H(20) 120.9 . . . no
C(27) C(28) C(29) 120.5(7) . . . ?
C(27) C(28) H(21) 119.9 . . . no
C(29) C(28) H(21) 119.7 . . . no
C(28) C(29) C(30) 121.1(7) . . . ?
C(28) C(29) H(22) 119.4 . . . no
C(30) C(29) H(22) 119.4 . . . no
C(25) C(30) C(29) 118.3(7) . . . ?
C(25) C(30) H(23) 120.8 . . . no
C(29) C(30) H(23) 120.9 . . . no
P(2) C(31) C(32) 119.6(5) . . . ?
P(2) C(31) C(36) 122.4(6) . . . ?
C(32) C(31) C(36) 117.9(6) . . . ?
C(31) C(32) C(33) 122.2(7) . . . ?
C(31) C(32) H(24) 118.9 . . . no
C(33) C(32) H(24) 119.0 . . . no
C(32) C(33) C(34) 118.7(8) . . . ?
C(32) C(33) H(25) 120.6 . . . no
C(34) C(33) H(25) 120.7 . . . no
C(33) C(34) C(35) 119.0(7) . . . ?
C(33) C(34) H(26) 120.7 . . . no
C(35) C(34) H(26) 120.3 . . . no
C(34) C(35) C(36) 121.2(8) . . . ?
C(34) C(35) H(27) 119.4 . . . no
C(36) C(35) H(27) 119.4 . . . no
C(31) C(36) C(35) 121.1(8) . . . ?
C(31) C(36) H(28) 119.4 . . . no
C(35) C(36) H(28) 119.5 . . . no

loop_
_geom_bond_atom_site_label_1
_geom_bond_atom_site_label_2
_geom_bond_distance
_geom_bond_site_symmetry_1
_geom_bond_site_symmetry_2
_geom_bond_publ_flag
Re(1) Cl(1) 2.348(2) . . ?
Re(1) Cl(2) 2.359(2) . . ?
Re(1) Cl(3) 2.371(2) . . ?
Re(1) P(1) 2.478(2) . . ?
Re(1) P(2) 2.476(2) . . ?
Re(1) O(1) 1.813(4) . . ?
P(1) C(1) 1.811(7) . . ?
P(1) C(13) 1.838(7) . . ?
P(1) C(19) 1.833(7) . . ?
P(2) C(7) 1.836(7) . . ?
P(2) C(25) 1.834(7) . . ?
P(2) C(31) 1.821(7) . . ?
C(1) C(2) 1.416(9) . . ?
C(1) C(6) 1.391(8) . . ?
C(2) C(3) 1.405(9) . . ?
C(2) C(8) 1.502(8) . . ?
C(3) C(4) 1.371(8) . . ?
C(3) H(1) 0.95 . . no
C(4) C(5) 1.389(10) . . ?
C(4) H(2) 0.95 . . no
C(5) C(6) 1.395(10) . . ?
C(5) H(3) 0.95 . . no
C(6) H(4) 0.95 . . no
C(7) C(8) 1.412(8) . . ?
C(7) C(12) 1.395(8) . . ?
C(8) C(9) 1.394(9) . . ?
C(9) C(10) 1.401(9) . . ?
C(9) H(5) 0.95 . . no
C(10) C(11) 1.364(10) . . ?
C(10) H(6) 0.95 . . no
C(11) C(12) 1.387(9) . . ?
C(11) H(7) 0.95 . . no
C(12) H(8) 0.95 . . no
C(13) C(14) 1.375(10) . . ?
C(13) C(18) 1.413(10) . . ?
C(14) C(15) 1.426(10) . . ?
C(14) H(9) 0.95 . . no
C(15) C(16) 1.345(11) . . ?
C(15) H(10) 0.95 . . no
C(16) C(17) 1.356(11) . . ?
C(16) H(11) 0.95 . . no
C(17) C(18) 1.393(10) . . ?
C(17) H(12) 0.95 . . no
C(18) H(13) 0.95 . . no
C(19) C(20) 1.367(10) . . ?
C(19) C(24) 1.391(10) . . ?
C(20) C(21) 1.377(9) . . ?
C(20) H(14) 0.95 . . no
C(21) C(22) 1.391(11) . . ?
C(21) H(15) 0.95 . . no
C(22) C(23) 1.395(11) . . ?
C(22) H(16) 0.95 . . no
C(23) C(24) 1.386(10) . . ?
C(23) H(17) 0.95 . . no
C(24) H(18) 0.95 . . no
C(25) C(26) 1.357(9) . . ?
C(25) C(30) 1.414(10) . . ?
C(26) C(27) 1.399(10) . . ?
C(26) H(19) 0.95 . . no
C(27) C(28) 1.385(10) . . ?
C(27) H(20) 0.95 . . no
C(28) C(29) 1.382(11) . . ?
C(28) H(21) 0.95 . . no
C(29) C(30) 1.380(10) . . ?
C(29) H(22) 0.95 . . no
C(30) H(23) 0.95 . . no
C(31) C(32) 1.382(10) . . ?
C(31) C(36) 1.384(10) . . ?
C(32) C(33) 1.405(10) . . ?
C(32) H(24) 0.95 . . no
C(33) C(34) 1.400(12) . . ?
C(33) H(25) 0.95 . . no
C(34) C(35) 1.384(12) . . ?
C(34) H(26) 0.95 . . no
C(35) C(36) 1.383(10) . . ?
C(35) H(27) 0.96 . . no
C(36) H(28) 0.95 . . no

loop_
_geom_contact_atom_site_label_1
_geom_contact_atom_site_label_2
_geom_contact_distance
_geom_contact_site_symmetry_1
_geom_contact_site_symmetry_2
_geom_contact_publ_flag
Cl(1) C(10) 3.432(7) . 2_656 no
Cl(1) C(11) 3.514(7) . 2_656 no
Cl(2) C(3) 3.415(7) . 1_455 no
Cl(2) C(4) 3.511(8) . 1_455 no
Cl(3) C(28) 3.560(8) . 2_655 no
O(1) C(17) 3.526(9) . 2_565 no
C(5) C(5) 3.48(2) . 2_665 no
C(5) C(29) 3.526(10) . 2_665 no
C(5) C(6) 3.591(10) . 2_665 no
C(11) C(11) 3.31(2) . 2_656 no

loop_
_geom_torsion_atom_site_label_1
_geom_torsion_atom_site_label_2
_geom_torsion_atom_site_label_3
_geom_torsion_atom_site_label_4
_geom_torsion_site_symmetry_1
_geom_torsion_site_symmetry_2
_geom_torsion_site_symmetry_3
_geom_torsion_site_symmetry_4
_geom_torsion
_geom_torsion_publ_flag
Re(1) P(1) C(1) C(2) . . . . -69.2(6) no
Re(1) P(1) C(1) C(6) . . . . 109.3(5) no
Re(1) P(1) C(13) C(14) . . . . 148.8(5) no
Re(1) P(1) C(13) C(18) . . . . -34.3(6) no
Re(1) P(1) C(19) C(20) . . . . 134.0(5) no
Re(1) P(1) C(19) C(24) . . . . -50.2(6) no
Re(1) P(2) C(7) C(8) . . . . -67.9(6) no
Re(1) P(2) C(7) C(12) . . . . 109.1(5) no
Re(1) P(2) C(25) C(26) . . . . 139.4(5) no
Re(1) P(2) C(25) C(30) . . . . -46.8(6) no
Re(1) P(2) C(31) C(32) . . . . 146.4(6) no
Re(1) P(2) C(31) C(36) . . . . -33.2(7) no
Cl(1) Re(1) P(1) C(1) . . . . 115.2(2) no
Cl(1) Re(1) P(1) C(13) . . . . -128.6(2) no
Cl(1) Re(1) P(1) C(19) . . . . -11.1(3) no
Cl(1) Re(1) P(2) C(7) . . . . -49.6(2) no
Cl(1) Re(1) P(2) C(25) . . . . -170.6(2) no
Cl(1) Re(1) P(2) C(31) . . . . 70.4(3) no
Cl(2) Re(1) P(1) C(1) . . . . -157.2(2) no
Cl(2) Re(1) P(1) C(13) . . . . -41.0(2) no
Cl(2) Re(1) P(1) C(19) . . . . 76.5(3) no
Cl(2) Re(1) P(2) C(7) . . . . -62.6(4) no
Cl(2) Re(1) P(2) C(25) . . . . 176.4(3) no
Cl(2) Re(1) P(2) C(31) . . . . 57.3(4) no
Cl(3) Re(1) P(1) C(1) . . . . -155.6(5) no
Cl(3) Re(1) P(1) C(13) . . . . -39.4(6) no
Cl(3) Re(1) P(1) C(19) . . . . 78.1(5) no
Cl(3) Re(1) P(2) C(7) . . . . -141.5(2) no
Cl(3) Re(1) P(2) C(25) . . . . 97.4(2) no
Cl(3) Re(1) P(2) C(31) . . . . -21.6(3) no
P(1) Re(1) P(2) C(7) . . . . 37.1(2) no
P(1) Re(1) P(2) C(25) . . . . -83.9(2) no
P(1) Re(1) P(2) C(31) . . . . 157.1(3) no
P(1) C(1) C(2) C(3) . . . . -179.4(5) no
P(1) C(1) C(2) C(8) . . . . -3.5(9) no
P(1) C(1) C(6) C(5) . . . . -179.0(6) no
P(1) C(13) C(14) C(15) . . . . 178.5(6) no
P(1) C(13) C(18) C(17) . . . . -178.1(6) no
P(1) C(19) C(20) C(21) . . . . 176.6(5) no
P(1) C(19) C(24) C(23) . . . . -175.2(5) no
P(2) Re(1) P(1) C(1) . . . . 35.5(2) no
P(2) Re(1) P(1) C(13) . . . . 151.7(2) no
P(2) Re(1) P(1) C(19) . . . . -90.7(3) no
P(2) C(7) C(8) C(2) . . . . -7.1(9) no
P(2) C(7) C(8) C(9) . . . . -179.9(5) no
P(2) C(7) C(12) C(11) . . . . -177.4(6) no
P(2) C(25) C(26) C(27) . . . . 175.6(5) no
P(2) C(25) C(30) C(29) . . . . -175.4(5) no
P(2) C(31) C(32) C(33) . . . . 179.9(7) no
P(2) C(31) C(36) C(35) . . . . 180.0(6) no
O(1) Re(1) P(1) C(1) . . . . -53.2(3) no
O(1) Re(1) P(1) C(13) . . . . 63.0(3) no
O(1) Re(1) P(1) C(19) . . . . -179.5(3) no
O(1) Re(1) P(2) C(7) . . . . 120.6(2) no
O(1) Re(1) P(2) C(25) . . . . -0.4(3) no
O(1) Re(1) P(2) C(31) . . . . -119.4(3) no
C(1) P(1) C(13) C(14) . . . . -90.6(6) no
C(1) P(1) C(13) C(18) . . . . 86.2(6) no
C(1) P(1) C(19) C(20) . . . . 5.8(6) no
C(1) P(1) C(19) C(24) . . . . -178.4(5) no
C(1) C(2) C(3) C(4) . . . . -2.3(10) no
C(1) C(2) C(8) C(7) . . . . 71.8(9) no
C(1) C(2) C(8) C(9) . . . . -115.2(7) no
C(1) C(6) C(5) C(4) . . . . -1.2(11) no
C(2) C(1) P(1) C(13) . . . . 171.1(6) no
C(2) C(1) P(1) C(19) . . . . 62.7(6) no
C(2) C(1) C(6) C(5) . . . . -0.4(10) no
C(2) C(3) C(4) C(5) . . . . 0.7(11) no
C(2) C(8) C(7) C(12) . . . . 176.0(7) no
C(2) C(8) C(9) C(10) . . . . -178.5(6) no
C(3) C(2) C(1) C(6) . . . . 2.1(9) no
C(3) C(2) C(8) C(7) . . . . -112.1(7) no
C(3) C(2) C(8) C(9) . . . . 60.9(8) no
C(3) C(4) C(5) C(6) . . . . 1.0(11) no
C(4) C(3) C(2) C(8) . . . . -178.5(6) no
C(6) C(1) P(1) C(13) . . . . -10.4(6) no
C(6) C(1) P(1) C(19) . . . . -118.8(6) no
C(6) C(1) C(2) C(8) . . . . 178.0(6) no
C(7) P(2) C(25) C(26) . . . . 15.3(6) no
C(7) P(2) C(25) C(30) . . . . -170.9(5) no
C(7) P(2) C(31) C(32) . . . . -89.6(6) no
C(7) P(2) C(31) C(36) . . . . 90.8(7) no
C(7) C(8) C(9) C(10) . . . . -4.8(10) no
C(7) C(12) C(11) C(10) . . . . -1.1(12) no
C(8) C(7) P(2) C(25) . . . . 57.9(6) no
C(8) C(7) P(2) C(31) . . . . 164.9(6) no
C(8) C(7) C(12) C(11) . . . . -0.3(11) no
C(8) C(9) C(10) C(11) . . . . 3.5(11) no
C(9) C(8) C(7) C(12) . . . . 3.2(10) no
C(9) C(10) C(11) C(12) . . . . -0.5(11) no
C(12) C(7) P(2) C(25) . . . . -125.1(6) no
C(12) C(7) P(2) C(31) . . . . -18.1(6) no
C(13) P(1) C(19) C(20) . . . . -104.2(6) no
C(13) P(1) C(19) C(24) . . . . 71.6(6) no
C(13) C(14) C(15) C(16) . . . . 0.5(12) no
C(13) C(18) C(17) C(16) . . . . -1.2(13) no
C(14) C(13) P(1) C(19) . . . . 21.8(7) no
C(14) C(13) C(18) C(17) . . . . -1.2(11) no
C(14) C(15) C(16) C(17) . . . . -2.9(13) no
C(15) C(14) C(13) C(18) . . . . 1.6(11) no
C(15) C(16) C(17) C(18) . . . . 3.4(14) no
C(18) C(13) P(1) C(19) . . . . -161.4(6) no
C(19) C(20) C(21) C(22) . . . . -1.1(11) no
C(19) C(24) C(23) C(22) . . . . -2.1(11) no
C(20) C(19) C(24) C(23) . . . . 0.6(10) no
C(20) C(21) C(22) C(23) . . . . -0.5(11) no
C(21) C(20) C(19) C(24) . . . . 1.0(10) no
C(21) C(22) C(23) C(24) . . . . 2.1(11) no
C(25) P(2) C(31) C(32) . . . . 20.6(7) no
C(25) P(2) C(31) C(36) . . . . -159.0(6) no
C(25) C(26) C(27) C(28) . . . . -0.6(10) no
C(25) C(30) C(29) C(28) . . . . -0.5(11) no
C(26) C(25) P(2) C(31) . . . . -93.3(6) no
C(26) C(25) C(30) C(29) . . . . -1.4(10) no
C(26) C(27) C(28) C(29) . . . . -1.4(11) no
C(27) C(26) C(25) C(30) . . . . 2.0(10) no
C(27) C(28) C(29) C(30) . . . . 2.0(11) no
C(30) C(25) P(2) C(31) . . . . 80.5(6) no
C(31) C(32) C(33) C(34) . . . . -0.6(14) no
C(31) C(36) C(35) C(34) . . . . 0.8(14) no
C(32) C(31) C(36) C(35) . . . . 0.4(12) no
C(32) C(33) C(34) C(35) . . . . 1.8(15) no
C(33) C(32) C(31) C(36) . . . . -0.5(12) no
C(33) C(34) C(35) C(36) . . . . -1.9(15) no
